data_2217099
loop_
_publ_author_name
'Ya-Wen Wang'
'Yu Peng'

_publ_section_title
;
 Methyl 2-(1,3-dioxoisoindolin-2-yl)acrylate
;
_journal_coeditor_code HG2354
_journal_issue 1
_journal_name_full 'Acta Crystallographica Section E'
_journal_page_first o296
_journal_page_last o296
_journal_paper_doi 10.1107/S160053680706093X
_journal_volume 64
_journal_year 2008
_chemical_formula_iupac 'C12 H9 N O4'
_chemical_formula_moiety 'C12 H9 N O4'
_chemical_formula_sum 'C12 H9 N O4'
_chemical_formula_weight 231.20
_chemical_name_systematic
;
Methyl 2-(1,3-dioxoisoindolin-2-yl)acrylate
;
_space_group_IT_number 2
_symmetry_cell_setting triclinic
_symmetry_space_group_name_Hall '-P 1'
_symmetry_space_group_name_H-M 'P -1'
_atom_sites_solution_hydrogens geom
_atom_sites_solution_primary direct
_atom_sites_solution_secondary difmap
_cell_angle_alpha 80.954(2)
_cell_angle_beta 78.866(2)
_cell_angle_gamma 76.723(2)
_cell_formula_units_Z 2
_cell_length_a 6.5179(3)
_cell_length_b 7.4817(4)
_cell_length_c 11.7322(6)
_cell_measurement_reflns_used 1079
_cell_measurement_temperature 294(2)
_cell_measurement_theta_max 23.71
_cell_measurement_theta_min 2.82
_cell_volume 542.52(5)
_computing_cell_refinement 'SMART (Bruker, 2000)'
_computing_data_collection 'SMART (Bruker, 2000)'
_computing_data_reduction 'SAINT (Bruker, 2000)'
_computing_molecular_graphics 'SHELXTL (Bruker, 2000)'
_computing_publication_material 'SHELXTL (Bruker, 2000)'
_computing_structure_refinement 'SHELXL97 (Sheldrick, 1997)'
_computing_structure_solution 'SHELXL97 (Sheldrick, 1990)'
_diffrn_ambient_temperature 294(2)
_diffrn_measured_fraction_theta_full 0.985
_diffrn_measured_fraction_theta_max 0.985
_diffrn_measurement_device_type 'Bruker APEX CCD area-detector'
_diffrn_measurement_method 'phi and omega scans'
_diffrn_radiation_monochromator graphite
_diffrn_radiation_source 'fine-focus sealed tube'
_diffrn_radiation_type MoK\a
_diffrn_radiation_wavelength 0.71073
_diffrn_reflns_av_R_equivalents 0.0161
_diffrn_reflns_av_sigmaI/netI 0.0302
_diffrn_reflns_limit_h_max 7
_diffrn_reflns_limit_h_min -6
_diffrn_reflns_limit_k_max 8
_diffrn_reflns_limit_k_min -9
_diffrn_reflns_limit_l_max 14
_diffrn_reflns_limit_l_min -14
_diffrn_reflns_number 2932
_diffrn_reflns_theta_full 25.49
_diffrn_reflns_theta_max 25.49
_diffrn_reflns_theta_min 1.78
_exptl_absorpt_coefficient_mu 0.108
_exptl_absorpt_correction_T_max 0.9840
_exptl_absorpt_correction_T_min 0.9787
_exptl_absorpt_correction_type multi-scan
_exptl_absorpt_process_details '(SADABS; Sheldrick, 1996)'
_exptl_crystal_colour colorless
_exptl_crystal_density_diffrn 1.415
_exptl_crystal_density_method 'not measured'
_exptl_crystal_description block
_exptl_crystal_F_000 240
_exptl_crystal_size_max 0.20
_exptl_crystal_size_mid 0.18
_exptl_crystal_size_min 0.15
_refine_diff_density_max 0.176
_refine_diff_density_min -0.141
_refine_ls_extinction_coef 0.044(7)
_refine_ls_extinction_expression Fc^*^=kFc[1+0.001xFc^2^\l^3^/sin(2\q)]^-1/4^
_refine_ls_extinction_method SHELXL
_refine_ls_goodness_of_fit_ref 1.036
_refine_ls_hydrogen_treatment constr
_refine_ls_matrix_type full
_refine_ls_number_parameters 156
_refine_ls_number_reflns 1984
_refine_ls_number_restraints 0
_refine_ls_restrained_S_all 1.036
_refine_ls_R_factor_all 0.0568
_refine_ls_R_factor_gt 0.0410
_refine_ls_shift/su_max 0.000
_refine_ls_shift/su_mean 0.000
_refine_ls_structure_factor_coef Fsqd
_refine_ls_weighting_details 'calc w=1/[\s^2^(Fo^2^)+(0.0506P)^2^+0.1136P] where P=(Fo^2^+2Fc^2^)/3'
_refine_ls_weighting_scheme calc
_refine_ls_wR_factor_gt 0.1008
_refine_ls_wR_factor_ref 0.1137
_reflns_number_gt 1497
_reflns_number_total 1984
_reflns_threshold_expression I>2\s(I)
_cod_data_source_file hg2354.cif
_cod_data_source_block I
_cod_depositor_comments
;
The following automatic conversions were performed:
'_symmetry_cell_setting' value 'Triclinic' changed to 'triclinic'
according to '/home/saulius/struct/CIF-dictionaries/cif_core.dic'
dictionary named 'cif_core.dic' version 2.4.1 from 2010-06-29.

Automatic conversion script
Id: cif_fix_enum 1527 2010-12-29 10:47:43Z saulius 

The following automatic conversions were performed:

'_symmetry_cell_setting' value 'Triclinic' changed to 'triclinic'
according to /home/saulius/struct/CIF-dictionaries/cif_core.dic
dictionary named 'cif_core.dic' version 2.4.1 from 2010-06-29.

Automatic conversion script
Id: cif_fix_values 1715 2011-07-08 13:25:40Z adriana 
;
_cod_original_sg_symbol_H-M P-1
_cod_database_code 2217099
_cod_database_fobs_code 2217099

loop_
_symmetry_equiv_pos_as_xyz
'x, y, z'
'-x, -y, -z'

loop_
_atom_site_type_symbol
_atom_site_label
_atom_site_fract_x
_atom_site_fract_y
_atom_site_fract_z
_atom_site_U_iso_or_equiv
_atom_site_adp_type
_atom_site_calc_flag
_atom_site_refinement_flags
_atom_site_occupancy
C C5 0.3823(3) 0.8001(2) 0.03710(15) 0.0475(4) Uani d . 1
C C6 0.5949(3) 0.7126(2) 0.02643(15) 0.0471(4) Uani d . 1
C C1 0.7069(3) 0.6511(3) -0.07723(18) 0.0594(5) Uani d . 1
H H1 0.8502 0.5927 -0.0841 0.071 Uiso calc R 1
C C2 0.5971(4) 0.6799(3) -0.17070(18) 0.0667(6) Uani d . 1
H H2 0.6677 0.6396 -0.2418 0.080 Uiso calc R 1
C C4 0.2737(3) 0.8285(3) -0.05580(18) 0.0618(5) Uani d . 1
H H4 0.1303 0.8869 -0.0489 0.074 Uiso calc R 1
C C3 0.3854(4) 0.7671(3) -0.15998(18) 0.0673(6) Uani d . 1
H H3 0.3157 0.7852 -0.2242 0.081 Uiso calc R 1
C C7 0.6660(3) 0.6964(3) 0.14049(16) 0.0503(5) Uani d . 1
C C8 0.3091(3) 0.8473(2) 0.15854(16) 0.0485(4) Uani d . 1
N N1 0.4864(2) 0.7786(2) 0.21650(12) 0.0483(4) Uani d . 1
C C9 0.4784(3) 0.7876(3) 0.33739(16) 0.0512(5) Uani d . 1
C C10 0.2984(3) 0.7159(3) 0.41433(16) 0.0560(5) Uani d . 1
C C11 0.0631(4) 0.7296(4) 0.59378(18) 0.0740(7) Uani d . 1
H H11A -0.0473 0.7213 0.5525 0.111 Uiso calc R 1
H H11B 0.0054 0.8140 0.6513 0.111 Uiso calc R 1
H H11C 0.1182 0.6097 0.6318 0.111 Uiso calc R 1
O O2 0.2339(2) 0.7960(2) 0.51181(11) 0.0633(4) Uani d . 1
O O1 0.2230(3) 0.5971(3) 0.39155(13) 0.0908(6) Uani d . 1
O O4 0.1388(2) 0.9302(2) 0.20287(13) 0.0667(4) Uani d . 1
O O3 0.8377(2) 0.6270(2) 0.16799(13) 0.0735(5) Uani d . 1
C C12 0.6314(3) 0.8332(3) 0.3783(2) 0.0702(6) Uani d . 1
H H12A 0.7511 0.8612 0.3274 0.084 Uiso calc R 1
H H12B 0.6198 0.8374 0.4582 0.084 Uiso calc R 1

loop_
_atom_site_aniso_label
_atom_site_aniso_U_11
_atom_site_aniso_U_22
_atom_site_aniso_U_33
_atom_site_aniso_U_12
_atom_site_aniso_U_13
_atom_site_aniso_U_23
C5 0.0503(10) 0.0393(9) 0.0514(10) -0.0052(8) -0.0077(8) -0.0076(8)
C6 0.0462(10) 0.0416(10) 0.0507(10) -0.0090(8) -0.0008(8) -0.0063(8)
C1 0.0592(12) 0.0547(12) 0.0595(12) -0.0115(9) 0.0063(10) -0.0126(9)
C2 0.0907(17) 0.0596(13) 0.0482(12) -0.0221(12) 0.0054(11) -0.0126(9)
C4 0.0660(13) 0.0545(12) 0.0644(13) -0.0011(10) -0.0197(10) -0.0114(10)
C3 0.0923(17) 0.0585(13) 0.0547(12) -0.0146(12) -0.0202(11) -0.0083(10)
C7 0.0414(10) 0.0476(10) 0.0584(11) -0.0055(8) -0.0031(8) -0.0081(8)
C8 0.0426(10) 0.0459(10) 0.0554(11) -0.0051(8) -0.0056(8) -0.0103(8)
N1 0.0416(8) 0.0536(9) 0.0472(9) -0.0035(7) -0.0052(7) -0.0102(7)
C9 0.0530(11) 0.0514(11) 0.0500(11) -0.0085(8) -0.0091(8) -0.0102(8)
C10 0.0640(12) 0.0582(12) 0.0486(11) -0.0144(10) -0.0094(9) -0.0116(9)
C11 0.0720(14) 0.1010(19) 0.0505(12) -0.0271(13) 0.0016(10) -0.0143(11)
O2 0.0649(9) 0.0775(10) 0.0517(8) -0.0216(7) -0.0003(6) -0.0216(7)
O1 0.1201(14) 0.1023(13) 0.0672(10) -0.0674(12) 0.0164(9) -0.0346(9)
O4 0.0460(8) 0.0774(10) 0.0729(9) 0.0052(7) -0.0061(7) -0.0287(7)
O3 0.0454(8) 0.0910(11) 0.0790(10) 0.0080(7) -0.0149(7) -0.0214(8)
C12 0.0627(13) 0.0895(17) 0.0636(13) -0.0207(12) -0.0133(10) -0.0135(11)

loop_
_atom_type_symbol
_atom_type_description
_atom_type_scat_dispersion_real
_atom_type_scat_dispersion_imag
_atom_type_scat_source
C C 0.0033 0.0016 'International Tables Vol C Tables 4.2.6.8 and 6.1.1.4'
H H 0.0000 0.0000 'International Tables Vol C Tables 4.2.6.8 and 6.1.1.4'
N N 0.0061 0.0033 'International Tables Vol C Tables 4.2.6.8 and 6.1.1.4'
O O 0.0106 0.0060 'International Tables Vol C Tables 4.2.6.8 and 6.1.1.4'

loop_
_geom_angle_atom_site_label_1
_geom_angle_atom_site_label_2
_geom_angle_atom_site_label_3
_geom_angle
C4 C5 C6 120.94(17)
C4 C5 C8 130.64(17)
C6 C5 C8 108.42(15)
C1 C6 C5 121.66(18)
C1 C6 C7 129.53(17)
C5 C6 C7 108.79(15)
C6 C1 C2 117.30(19)
C6 C1 H1 121.3
C2 C1 H1 121.3
C3 C2 C1 120.99(19)
C3 C2 H2 119.5
C1 C2 H2 119.5
C5 C4 C3 117.59(19)
C5 C4 H4 121.2
C3 C4 H4 121.2
C2 C3 C4 121.5(2)
C2 C3 H3 119.2
C4 C3 H3 119.2
O3 C7 N1 124.79(18)
O3 C7 C6 129.47(18)
N1 C7 C6 105.73(15)
O4 C8 N1 124.39(17)
O4 C8 C5 129.91(17)
N1 C8 C5 105.68(14)
C8 N1 C7 111.36(15)
C8 N1 C9 123.22(15)
C7 N1 C9 125.39(15)
C12 C9 N1 122.78(18)
C12 C9 C10 122.85(18)
N1 C9 C10 113.85(15)
O1 C10 O2 123.94(19)
O1 C10 C9 123.63(18)
O2 C10 C9 112.41(16)
O2 C11 H11A 109.5
O2 C11 H11B 109.5
H11A C11 H11B 109.5
O2 C11 H11C 109.5
H11A C11 H11C 109.5
H11B C11 H11C 109.5
C10 O2 C11 116.00(16)
C9 C12 H12A 120.0
C9 C12 H12B 120.0
H12A C12 H12B 120.0

loop_
_geom_bond_atom_site_label_1
_geom_bond_atom_site_label_2
_geom_bond_distance
C5 C4 1.375(3)
C5 C6 1.381(2)
C5 C8 1.483(3)
C6 C1 1.379(3)
C6 C7 1.477(3)
C1 C2 1.385(3)
C1 H1 0.9300
C2 C3 1.375(3)
C2 H2 0.9300
C4 C3 1.384(3)
C4 H4 0.9300
C3 H3 0.9300
C7 O3 1.203(2)
C7 N1 1.408(2)
C8 O4 1.204(2)
C8 N1 1.408(2)
N1 C9 1.421(2)
C9 C12 1.317(3)
C9 C10 1.485(3)
C10 O1 1.196(2)
C10 O2 1.326(2)
C11 O2 1.449(2)
C11 H11A 0.9600
C11 H11B 0.9600
C11 H11C 0.9600
C12 H12A 0.9300
C12 H12B 0.9300

loop_
_geom_torsion_atom_site_label_1
_geom_torsion_atom_site_label_2
_geom_torsion_atom_site_label_3
_geom_torsion_atom_site_label_4
_geom_torsion
C4 C5 C6 C1 0.3(3)
C8 C5 C6 C1 179.59(16)
C4 C5 C6 C7 -178.18(16)
C8 C5 C6 C7 1.11(19)
C5 C6 C1 C2 -0.3(3)
C7 C6 C1 C2 177.86(18)
C6 C1 C2 C3 0.3(3)
C6 C5 C4 C3 -0.3(3)
C8 C5 C4 C3 -179.41(19)
C1 C2 C3 C4 -0.3(3)
C5 C4 C3 C2 0.3(3)
C1 C6 C7 O3 0.5(3)
C5 C6 C7 O3 178.8(2)
C1 C6 C7 N1 -178.55(18)
C5 C6 C7 N1 -0.22(19)
C4 C5 C8 O4 -4.1(3)
C6 C5 C8 O4 176.72(19)
C4 C5 C8 N1 177.62(18)
C6 C5 C8 N1 -1.57(19)
O4 C8 N1 C7 -176.95(18)
C5 C8 N1 C7 1.5(2)
O4 C8 N1 C9 5.0(3)
C5 C8 N1 C9 -176.60(15)
O3 C7 N1 C8 -179.88(18)
C6 C7 N1 C8 -0.8(2)
O3 C7 N1 C9 -1.9(3)
C6 C7 N1 C9 177.20(15)
C8 N1 C9 C12 -137.6(2)
C7 N1 C9 C12 44.7(3)
C8 N1 C9 C10 50.6(2)
C7 N1 C9 C10 -127.22(19)
C12 C9 C10 O1 -142.1(2)
N1 C9 C10 O1 29.7(3)
C12 C9 C10 O2 36.7(3)
N1 C9 C10 O2 -151.46(16)
O1 C10 O2 C11 0.8(3)
C9 C10 O2 C11 -178.04(17)

loop_
_cod_related_entry_id
_cod_related_entry_database
_cod_related_entry_code
1 ChemSpider 520841
